data_7034629
loop_
_publ_author_name
'Baca, Svetlana G.'
'Speldrich, Manfred'
'van Leusen, Jan'
'Ellern, Arkady'
'K\"ogerler, Paul'

_publ_section_title
;
 Undecametallic and hexadecametallic ferric oxo-hydroxo/ethoxo pivalate
 clusters.
;
_journal_issue 17
_journal_name_full 'Dalton transactions (Cambridge, England : 2003)'
_journal_page_first 7777
_journal_page_last 7780
_journal_paper_doi 10.1039/c5dt00665a
_journal_volume 44
_journal_year 2015
_chemical_formula_sum 'C38 H78 Fe3 N O20'
_chemical_formula_weight 1036.56
_chemical_name_systematic
;
?
;
_space_group_IT_number 14
_symmetry_cell_setting monoclinic
_symmetry_space_group_name_Hall '-P 2yn'
_symmetry_space_group_name_H-M 'P 1 21/n 1'
_atom_sites_solution_hydrogens geom
_atom_sites_solution_primary direct
_atom_sites_solution_secondary difmap
_audit_creation_method SHELXL-97
_audit_update_record
;
2012-04-06 deposited with the CCDC.
2015-03-27 downloaded from the CCDC.
;
_cell_angle_alpha 90.00
_cell_angle_beta 100.919(2)
_cell_angle_gamma 90.00
_cell_formula_units_Z 4
_cell_length_a 13.661(2)
_cell_length_b 17.953(3)
_cell_length_c 21.562(4)
_cell_measurement_reflns_used 9445
_cell_measurement_temperature 173(2)
_cell_measurement_theta_max 25.90
_cell_measurement_theta_min 2.23
_cell_volume 5192.5(15)
_computing_cell_refinement 'Bruker SAINT'
_computing_data_collection 'Bruker APEX'
_computing_data_reduction 'Bruker SAINT'
_computing_molecular_graphics 'Bruker SHELXTL'
_computing_publication_material PLATON
_computing_structure_refinement 'SHELXL-97 (Sheldrick, 2008)'
_computing_structure_solution 'SHELXS-97 (Sheldrick, 2008)'
_diffrn_ambient_temperature 173(2)
_diffrn_measured_fraction_theta_full 0.996
_diffrn_measured_fraction_theta_max 0.996
_diffrn_measurement_device_type 'Bruker APEX CCD'
_diffrn_measurement_method '\w scans'
_diffrn_radiation_monochromator graphite
_diffrn_radiation_source 'fine-focus sealed tube'
_diffrn_radiation_type MoK\a
_diffrn_radiation_wavelength 0.71073
_diffrn_reflns_av_R_equivalents 0.1428
_diffrn_reflns_av_sigmaI/netI 0.0856
_diffrn_reflns_limit_h_max 17
_diffrn_reflns_limit_h_min -17
_diffrn_reflns_limit_k_max 22
_diffrn_reflns_limit_k_min -22
_diffrn_reflns_limit_l_max 26
_diffrn_reflns_limit_l_min -27
_diffrn_reflns_number 60093
_diffrn_reflns_theta_full 26.52
_diffrn_reflns_theta_max 26.52
_diffrn_reflns_theta_min 1.49
_exptl_absorpt_coefficient_mu 0.896
_exptl_absorpt_correction_T_max 0.74
_exptl_absorpt_correction_T_min 0.68
_exptl_absorpt_correction_type multi-scan
_exptl_absorpt_process_details 'BRUKER, SADABS'
_exptl_crystal_colour brown
_exptl_crystal_density_diffrn 1.326
_exptl_crystal_density_method 'not measured'
_exptl_crystal_description block
_exptl_crystal_F_000 2204
_exptl_crystal_size_max 0.37
_exptl_crystal_size_mid 0.32
_exptl_crystal_size_min 0.25
_refine_diff_density_max 0.734
_refine_diff_density_min -0.757
_refine_diff_density_rms 0.077
_refine_ls_extinction_method none
_refine_ls_goodness_of_fit_ref 0.934
_refine_ls_hydrogen_treatment mixed
_refine_ls_matrix_type full
_refine_ls_number_parameters 591
_refine_ls_number_reflns 10746
_refine_ls_number_restraints 232
_refine_ls_restrained_S_all 0.968
_refine_ls_R_factor_all 0.0590
_refine_ls_R_factor_gt 0.0389
_refine_ls_shift/su_max 0.001
_refine_ls_shift/su_mean 0.000
_refine_ls_structure_factor_coef Fsqd
_refine_ls_weighting_details 'calc w=1/[\s^2^(Fo^2^)+(0.0213P)^2^+0.0000P] where P=(Fo^2^+2Fc^2^)/3'
_refine_ls_weighting_scheme calc
_refine_ls_wR_factor_gt 0.0845
_refine_ls_wR_factor_ref 0.0904
_reflns_number_gt 7709
_reflns_number_total 10746
_reflns_threshold_expression >2sigma(I)
_cod_data_source_file c5dt00665a2.cif
_cod_data_source_block bac011
_cod_depositor_comments
;
The following automatic conversions were performed:

'_symmetry_cell_setting' value 'Monoclinic' changed to 'monoclinic'
according to
/usr/data/users/saulius/crontab/automatic-downloads/rss-feeds/RSC/lib/dictionaries/cif_core.dic
dictionary named 'cif_core.dic' version 2.4.2 from 2011-04-26.

Automatic conversion script
Id: cif_fix_values 3105 2015-03-04 15:46:00Z robertas 

 Adding full bibliography for 7034626--7034630.cif.
;
_cod_original_sg_symbol_H-M P2(1)/n
_cod_database_code 7034629

loop_
_symmetry_equiv_pos_as_xyz
'x, y, z'
'-x+1/2, y+1/2, -z+1/2'
'-x, -y, -z'
'x-1/2, -y-1/2, z-1/2'

loop_
_atom_site_label
_atom_site_type_symbol
_atom_site_fract_x
_atom_site_fract_y
_atom_site_fract_z
_atom_site_U_iso_or_equiv
_atom_site_adp_type
_atom_site_occupancy
_atom_site_symmetry_multiplicity
_atom_site_calc_flag
_atom_site_refinement_flags
Fe1 Fe 0.45305(2) 0.86546(2) 0.262873(17) 0.01693(9) Uani 1 1 d .
Fe2 Fe 0.59180(2) 0.72789(2) 0.227206(17) 0.01850(10) Uani 1 1 d .
Fe3 Fe 0.39508(2) 0.69196(2) 0.289754(17) 0.01759(10) Uani 1 1 d .
C1 C 0.51442(17) 0.84798(14) 0.13701(12) 0.0192(6) Uani 1 1 d U
C2 C 0.48887(18) 0.87367(14) 0.06894(12) 0.0226(6) Uani 1 1 d U
C3 C 0.42127(19) 0.81360(15) 0.03266(13) 0.0296(7) Uani 1 1 d U
H3A H 0.4552 0.7653 0.0383 0.044 Uiso 1 1 calc R
H3B H 0.4064 0.8263 -0.0124 0.044 Uiso 1 1 calc R
H3C H 0.3590 0.8108 0.0488 0.044 Uiso 1 1 calc R
C4 C 0.5858(2) 0.87903(15) 0.04288(13) 0.0312(7) Uani 1 1 d U
H4A H 0.6292 0.9171 0.0663 0.047 Uiso 1 1 calc R
H4B H 0.5701 0.8926 -0.0019 0.047 Uiso 1 1 calc R
H4C H 0.6200 0.8308 0.0476 0.047 Uiso 1 1 calc R
C5 C 0.4353(2) 0.94853(14) 0.06399(13) 0.0333(7) Uani 1 1 d U
H5A H 0.3738 0.9439 0.0809 0.050 Uiso 1 1 calc R
H5B H 0.4189 0.9638 0.0196 0.050 Uiso 1 1 calc R
H5C H 0.4787 0.9860 0.0883 0.050 Uiso 1 1 calc R
C6 C 0.67346(18) 0.86154(15) 0.30455(13) 0.0255(6) Uani 1 1 d U
C7 C 0.7680(2) 0.89532(19) 0.34292(15) 0.0428(8) Uani 1 1 d U
C8 C 0.7464(2) 0.96435(16) 0.37878(15) 0.0406(8) Uani 1 1 d U
H8A H 0.7146 1.0021 0.3488 0.061 Uiso 1 1 calc R
H8B H 0.8090 0.9842 0.4030 0.061 Uiso 1 1 calc R
H8C H 0.7018 0.9513 0.4077 0.061 Uiso 1 1 calc R
C9 C 0.8363(3) 0.9134(3) 0.2971(2) 0.138(2) Uani 1 1 d U
H9A H 0.8449 0.8690 0.2723 0.207 Uiso 1 1 calc R
H9B H 0.9013 0.9295 0.3207 0.207 Uiso 1 1 calc R
H9C H 0.8068 0.9535 0.2687 0.207 Uiso 1 1 calc R
C10 C 0.8151(3) 0.8357(2) 0.3894(2) 0.1070(18) Uani 1 1 d U
H10A H 0.7684 0.8218 0.4168 0.160 Uiso 1 1 calc R
H10B H 0.8766 0.8551 0.4152 0.160 Uiso 1 1 calc R
H10C H 0.8305 0.7917 0.3661 0.160 Uiso 1 1 calc R
C11 C 0.42885(18) 0.61959(14) 0.17188(12) 0.0209(6) Uani 1 1 d U
C12 C 0.38789(18) 0.56995(15) 0.11536(13) 0.0248(6) Uani 1 1 d U
C13 C 0.28757(18) 0.60177(16) 0.08235(13) 0.0331(7) Uani 1 1 d U
H13A H 0.2418 0.6035 0.1122 0.050 Uiso 1 1 calc R
H13B H 0.2594 0.5700 0.0464 0.050 Uiso 1 1 calc R
H13C H 0.2973 0.6522 0.0673 0.050 Uiso 1 1 calc R
C14 C 0.3730(2) 0.49240(15) 0.14086(14) 0.0353(7) Uani 1 1 d U
H14A H 0.4374 0.4725 0.1622 0.053 Uiso 1 1 calc R
H14B H 0.3443 0.4595 0.1058 0.053 Uiso 1 1 calc R
H14C H 0.3276 0.4954 0.1710 0.053 Uiso 1 1 calc R
C15 C 0.4599(2) 0.56689(17) 0.06906(14) 0.0370(7) Uani 1 1 d U
H15A H 0.4686 0.6171 0.0530 0.055 Uiso 1 1 calc R
H15B H 0.4327 0.5340 0.0337 0.055 Uiso 1 1 calc R
H15C H 0.5245 0.5477 0.0908 0.055 Uiso 1 1 calc R
C16 C 0.59673(19) 0.62309(14) 0.33500(12) 0.0213(6) Uani 1 1 d U
C17 C 0.65919(18) 0.57852(14) 0.38822(12) 0.0224(6) Uani 1 1 d U
C18 C 0.6144(2) 0.50063(15) 0.39054(14) 0.0357(7) Uani 1 1 d U
H18A H 0.5454 0.5049 0.3967 0.054 Uiso 1 1 calc R
H18B H 0.6535 0.4725 0.4257 0.054 Uiso 1 1 calc R
H18C H 0.6157 0.4746 0.3508 0.054 Uiso 1 1 calc R
C19 C 0.6542(2) 0.62064(16) 0.44920(13) 0.0324(7) Uani 1 1 d U
H19A H 0.6799 0.6713 0.4466 0.049 Uiso 1 1 calc R
H19B H 0.6946 0.5946 0.4851 0.049 Uiso 1 1 calc R
H19C H 0.5848 0.6230 0.4550 0.049 Uiso 1 1 calc R
C20 C 0.76667(19) 0.57306(16) 0.37939(13) 0.0334(7) Uani 1 1 d U
H20A H 0.7692 0.5463 0.3401 0.050 Uiso 1 1 calc R
H20B H 0.8061 0.5462 0.4151 0.050 Uiso 1 1 calc R
H20C H 0.7940 0.6232 0.3772 0.050 Uiso 1 1 calc R
C21 C 0.24987(17) 0.80375(14) 0.22197(12) 0.0186(5) Uani 1 1 d U
C22 C 0.14523(17) 0.81019(14) 0.18110(12) 0.0198(5) Uani 1 1 d U
C23 C 0.15609(19) 0.83389(16) 0.11463(13) 0.0330(7) Uani 1 1 d U
H23A H 0.1900 0.7945 0.0954 0.050 Uiso 1 1 calc R
H23B H 0.1953 0.8798 0.1171 0.050 Uiso 1 1 calc R
H23C H 0.0899 0.8426 0.0888 0.050 Uiso 1 1 calc R
C24 C 0.08964(18) 0.87029(15) 0.21113(14) 0.0297(7) Uani 1 1 d U
H24A H 0.0243 0.8791 0.1843 0.045 Uiso 1 1 calc R
H24B H 0.1284 0.9165 0.2153 0.045 Uiso 1 1 calc R
H24C H 0.0806 0.8536 0.2530 0.045 Uiso 1 1 calc R
C25 C 0.09042(18) 0.73608(14) 0.17889(13) 0.0278(6) Uani 1 1 d U
H25A H 0.1276 0.6979 0.1605 0.042 Uiso 1 1 calc R
H25B H 0.0237 0.7413 0.1529 0.042 Uiso 1 1 calc R
H25C H 0.0847 0.7213 0.2218 0.042 Uiso 1 1 calc R
C26 C 0.41730(17) 0.81236(15) 0.38779(12) 0.0204(6) Uani 1 1 d U
C27 C 0.43546(18) 0.83379(15) 0.45698(12) 0.0249(6) Uani 1 1 d U
C28 C 0.54775(19) 0.85033(17) 0.47486(14) 0.0375(8) Uani 1 1 d U
H28A H 0.5646 0.8645 0.5195 0.056 Uiso 1 1 calc R
H28B H 0.5647 0.8913 0.4487 0.056 Uiso 1 1 calc R
H28C H 0.5856 0.8058 0.4677 0.056 Uiso 1 1 calc R
C29 C 0.3754(2) 0.90358(16) 0.46668(13) 0.0339(7) Uani 1 1 d U
H29A H 0.3040 0.8928 0.4545 0.051 Uiso 1 1 calc R
H29B H 0.3931 0.9442 0.4405 0.051 Uiso 1 1 calc R
H29C H 0.3907 0.9183 0.5112 0.051 Uiso 1 1 calc R
C30 C 0.4092(2) 0.77032(16) 0.49782(13) 0.0362(7) Uani 1 1 d U
H30A H 0.4218 0.7859 0.5422 0.054 Uiso 1 1 calc R
H30B H 0.4504 0.7267 0.4930 0.054 Uiso 1 1 calc R
H30C H 0.3386 0.7575 0.4846 0.054 Uiso 1 1 calc R
C31 C 0.39190(18) 1.02492(15) 0.30467(12) 0.0254(6) Uani 1 1 d U
H31A H 0.3427 0.9968 0.3237 0.030 Uiso 1 1 calc R
H31B H 0.3582 1.0696 0.2837 0.030 Uiso 1 1 calc R
C32 C 0.47682(19) 1.04880(15) 0.35583(12) 0.0292(7) Uani 1 1 d U
H32A H 0.5110 1.0047 0.3761 0.044 Uiso 1 1 calc R
H32B H 0.4509 1.0784 0.3873 0.044 Uiso 1 1 calc R
H32C H 0.5239 1.0789 0.3374 0.044 Uiso 1 1 calc R
C33 C 0.75074(19) 0.70854(16) 0.13829(13) 0.0303(7) Uani 1 1 d U
H33A H 0.6947 0.7129 0.1019 0.036 Uiso 1 1 calc R
H33B H 0.7967 0.6697 0.1282 0.036 Uiso 1 1 calc R
C34 C 0.8051(2) 0.78182(16) 0.14840(14) 0.0381(8) Uani 1 1 d U
H34A H 0.7594 0.8205 0.1579 0.057 Uiso 1 1 calc R
H34B H 0.8297 0.7954 0.1101 0.057 Uiso 1 1 calc R
H34C H 0.8614 0.7773 0.1838 0.057 Uiso 1 1 calc R
C35 C 0.3100(2) 0.55308(15) 0.35383(13) 0.0295(7) Uani 1 1 d U
H35A H 0.3644 0.5268 0.3384 0.035 Uiso 1 1 calc R
H35B H 0.2488 0.5226 0.3426 0.035 Uiso 1 1 calc R
C36 C 0.3366(2) 0.56046(17) 0.42444(14) 0.0409(8) Uani 1 1 d U
H36A H 0.3949 0.5930 0.4357 0.061 Uiso 1 1 calc R
H36B H 0.3521 0.5112 0.4433 0.061 Uiso 1 1 calc R
H36C H 0.2803 0.5820 0.4403 0.061 Uiso 1 1 calc R
C37 C 0.1346(2) 0.76402(16) 0.37545(14) 0.0361(7) Uani 1 1 d U
H37A H 0.0846 0.7787 0.3380 0.043 Uiso 1 1 calc R
H37B H 0.1972 0.7911 0.3739 0.043 Uiso 1 1 calc R
C38 C 0.0981(2) 0.78588(17) 0.43381(15) 0.0419(8) Uani 1 1 d U
H38A H 0.0358 0.7596 0.4354 0.063 Uiso 1 1 calc R
H38B H 0.0863 0.8397 0.4334 0.063 Uiso 1 1 calc R
H38C H 0.1483 0.7727 0.4710 0.063 Uiso 1 1 calc R
H14 H 0.461(2) 1.0033(18) 0.2359(15) 0.063 Uiso 1 1 d .
H15 H 0.752(2) 0.6656(19) 0.2149(17) 0.063 Uiso 1 1 d .
H16 H 0.246(2) 0.6530(18) 0.3349(15) 0.063 Uiso 1 1 d .
N1 N 0.56850(16) 0.12607(13) 0.21294(12) 0.0305(6) Uani 1 1 d .
O1 O 0.47917(11) 0.76171(9) 0.25938(7) 0.0183(4) Uani 1 1 d .
O2 O 0.48800(13) 0.88726(9) 0.17910(9) 0.0265(4) Uani 1 1 d .
O3 O 0.56116(12) 0.78728(10) 0.14775(8) 0.0255(4) Uani 1 1 d .
O4 O 0.59091(12) 0.89031(10) 0.30920(9) 0.0274(4) Uani 1 1 d .
O5 O 0.68343(12) 0.80590(10) 0.27087(9) 0.0274(4) Uani 1 1 d .
O6 O 0.51506(12) 0.64517(10) 0.17676(9) 0.0273(4) Uani 1 1 d .
O7 O 0.37201(12) 0.63028(10) 0.21117(9) 0.0280(4) Uani 1 1 d .
O8 O 0.64133(12) 0.65874(10) 0.29870(9) 0.0273(4) Uani 1 1 d .
O9 O 0.50319(12) 0.62330(9) 0.33135(9) 0.0264(4) Uani 1 1 d .
O10 O 0.30976(12) 0.85611(9) 0.21905(9) 0.0244(4) Uani 1 1 d .
O11 O 0.26944(11) 0.74701(10) 0.25596(8) 0.0244(4) Uani 1 1 d .
O12 O 0.41375(12) 0.86430(9) 0.34758(8) 0.0239(4) Uani 1 1 d .
O13 O 0.40942(12) 0.74463(10) 0.37425(8) 0.0243(4) Uani 1 1 d .
O14 O 0.42640(12) 0.97900(10) 0.25836(8) 0.0218(4) Uani 1 1 d .
O15 O 0.71271(13) 0.68634(11) 0.19334(9) 0.0251(5) Uani 1 1 d .
O16 O 0.29375(12) 0.62430(10) 0.32309(9) 0.0229(4) Uani 1 1 d .
O17 O 0.49289(13) 0.08705(10) 0.18929(9) 0.0317(5) Uani 1 1 d .
O18 O 0.57459(14) 0.19100(11) 0.19501(11) 0.0458(6) Uani 1 1 d .
O19 O 0.63469(13) 0.09792(11) 0.25338(9) 0.0352(5) Uani 1 1 d .
O20 O 0.15226(13) 0.68556(11) 0.37318(10) 0.0361(5) Uani 1 1 d .
H20 H 0.0986 0.6636 0.3584 0.054 Uiso 1 1 calc R

loop_
_atom_site_aniso_label
_atom_site_aniso_U_11
_atom_site_aniso_U_22
_atom_site_aniso_U_33
_atom_site_aniso_U_23
_atom_site_aniso_U_13
_atom_site_aniso_U_12
Fe1 0.01591(18) 0.0180(2) 0.0166(2) -0.00089(16) 0.00251(15) -0.00109(15)
Fe2 0.01576(18) 0.0208(2) 0.0190(2) 0.00210(16) 0.00349(15) 0.00134(15)
Fe3 0.01670(19) 0.0192(2) 0.0169(2) 0.00190(16) 0.00311(15) -0.00048(15)
C1 0.0157(12) 0.0205(14) 0.0220(14) 0.0003(11) 0.0053(11) -0.0038(10)
C2 0.0280(13) 0.0201(13) 0.0204(14) 0.0019(11) 0.0064(11) 0.0014(11)
C3 0.0340(16) 0.0302(16) 0.0227(16) -0.0006(13) 0.0008(12) -0.0003(12)
C4 0.0407(16) 0.0298(16) 0.0262(16) 0.0037(13) 0.0140(13) -0.0032(13)
C5 0.0470(18) 0.0250(15) 0.0258(16) 0.0054(13) 0.0015(13) 0.0058(13)
C6 0.0200(13) 0.0365(16) 0.0202(15) 0.0003(13) 0.0040(11) -0.0047(12)
C7 0.0211(14) 0.066(2) 0.0398(18) -0.0274(15) 0.0024(12) -0.0092(14)
C8 0.0275(16) 0.0436(19) 0.046(2) -0.0130(16) -0.0043(14) -0.0106(14)
C9 0.075(3) 0.251(5) 0.106(3) -0.115(3) 0.063(2) -0.118(3)
C10 0.090(3) 0.091(3) 0.104(3) -0.058(2) -0.073(3) 0.058(2)
C11 0.0207(13) 0.0178(13) 0.0240(14) 0.0036(11) 0.0035(11) 0.0027(11)
C12 0.0205(13) 0.0279(14) 0.0253(14) -0.0062(12) 0.0026(11) 0.0017(11)
C13 0.0264(15) 0.0412(18) 0.0292(17) -0.0067(14) -0.0012(12) 0.0055(13)
C14 0.0287(16) 0.0272(16) 0.048(2) -0.0067(14) 0.0026(14) -0.0021(13)
C15 0.0326(16) 0.048(2) 0.0310(17) -0.0150(15) 0.0083(13) 0.0025(14)
C16 0.0259(14) 0.0189(14) 0.0184(14) -0.0026(11) 0.0026(11) 0.0010(11)
C17 0.0249(13) 0.0221(13) 0.0198(13) 0.0030(11) 0.0029(11) 0.0052(11)
C18 0.0406(17) 0.0275(16) 0.0363(18) 0.0097(14) 0.0002(14) 0.0029(13)
C19 0.0337(16) 0.0404(18) 0.0216(15) 0.0004(13) 0.0015(12) 0.0011(13)
C20 0.0284(15) 0.0383(18) 0.0317(17) 0.0083(14) 0.0007(13) 0.0079(13)
C21 0.0173(12) 0.0235(14) 0.0156(13) -0.0034(11) 0.0048(10) 0.0037(11)
C22 0.0154(12) 0.0208(13) 0.0224(13) 0.0026(11) 0.0012(10) 0.0001(10)
C23 0.0270(15) 0.0427(18) 0.0273(16) 0.0068(14) 0.0000(12) -0.0042(13)
C24 0.0233(14) 0.0264(16) 0.0399(18) 0.0046(13) 0.0071(13) 0.0057(12)
C25 0.0204(13) 0.0256(15) 0.0343(17) -0.0005(13) -0.0028(12) -0.0022(11)
C26 0.0134(12) 0.0281(15) 0.0199(14) -0.0005(12) 0.0035(10) 0.0019(11)
C27 0.0243(13) 0.0321(15) 0.0180(13) -0.0020(12) 0.0038(11) 0.0013(11)
C28 0.0247(14) 0.056(2) 0.0300(18) -0.0122(15) 0.0010(13) -0.0010(14)
C29 0.0363(16) 0.0417(18) 0.0240(16) -0.0068(14) 0.0065(13) 0.0075(14)
C30 0.0411(17) 0.0473(19) 0.0206(16) 0.0041(14) 0.0070(13) 0.0035(15)
C31 0.0273(14) 0.0236(15) 0.0267(15) -0.0058(12) 0.0085(12) 0.0014(12)
C32 0.0354(16) 0.0263(16) 0.0266(16) -0.0049(13) 0.0076(12) 0.0013(12)
C33 0.0267(15) 0.0370(17) 0.0300(17) 0.0017(14) 0.0127(13) 0.0081(12)
C34 0.0284(15) 0.0487(19) 0.0418(19) 0.0028(16) 0.0188(14) 0.0014(14)
C35 0.0329(16) 0.0217(15) 0.0340(16) 0.0082(13) 0.0063(13) -0.0034(12)
C36 0.0500(19) 0.0382(19) 0.0335(17) 0.0139(15) 0.0053(15) -0.0003(15)
C37 0.0329(16) 0.0421(19) 0.0358(18) 0.0101(15) 0.0125(13) -0.0018(14)
C38 0.0422(18) 0.0407(19) 0.047(2) 0.0090(16) 0.0197(15) 0.0062(15)
N1 0.0281(13) 0.0311(15) 0.0354(15) -0.0020(12) 0.0141(12) -0.0033(11)
O1 0.0161(9) 0.0200(9) 0.0188(10) 0.0008(8) 0.0033(7) -0.0017(7)
O2 0.0368(11) 0.0197(10) 0.0254(11) 0.0019(9) 0.0120(9) 0.0015(8)
O3 0.0257(10) 0.0269(11) 0.0258(11) 0.0080(9) 0.0095(8) 0.0086(8)
O4 0.0164(9) 0.0300(11) 0.0345(12) -0.0073(9) 0.0017(8) -0.0001(8)
O5 0.0196(9) 0.0317(11) 0.0314(11) -0.0075(9) 0.0061(8) -0.0025(8)
O6 0.0200(10) 0.0290(11) 0.0331(12) -0.0045(9) 0.0056(8) -0.0014(8)
O7 0.0273(10) 0.0313(11) 0.0279(11) -0.0086(9) 0.0113(9) -0.0098(8)
O8 0.0198(9) 0.0340(11) 0.0282(11) 0.0107(9) 0.0052(8) 0.0048(8)
O9 0.0198(10) 0.0270(11) 0.0325(12) 0.0106(9) 0.0055(8) 0.0036(8)
O10 0.0175(9) 0.0181(10) 0.0350(12) 0.0022(8) -0.0016(8) -0.0026(8)
O11 0.0169(9) 0.0277(11) 0.0279(11) 0.0116(9) 0.0029(8) 0.0028(8)
O12 0.0304(10) 0.0220(10) 0.0212(10) 0.0007(8) 0.0096(8) 0.0019(8)
O13 0.0297(10) 0.0235(11) 0.0207(10) -0.0008(8) 0.0076(8) -0.0025(8)
O14 0.0229(10) 0.0197(10) 0.0236(11) -0.0042(8) 0.0069(8) -0.0011(7)
O15 0.0194(10) 0.0314(12) 0.0256(11) 0.0030(9) 0.0070(8) 0.0050(8)
O16 0.0239(10) 0.0208(10) 0.0254(11) 0.0052(8) 0.0079(8) -0.0007(8)
O17 0.0263(10) 0.0301(11) 0.0378(13) -0.0006(9) 0.0035(9) -0.0118(9)
O18 0.0423(13) 0.0264(12) 0.0704(17) 0.0102(12) 0.0148(11) -0.0078(10)
O19 0.0285(11) 0.0414(13) 0.0347(13) 0.0048(10) 0.0030(9) -0.0053(9)
O20 0.0276(11) 0.0397(13) 0.0435(14) 0.0003(11) 0.0129(10) -0.0015(9)

loop_
_atom_type_symbol
_atom_type_description
_atom_type_scat_dispersion_real
_atom_type_scat_dispersion_imag
_atom_type_scat_source
C C 0.0033 0.0016 'International Tables Vol C Tables 4.2.6.8 and 6.1.1.4'
H H 0.0000 0.0000 'International Tables Vol C Tables 4.2.6.8 and 6.1.1.4'
N N 0.0061 0.0033 'International Tables Vol C Tables 4.2.6.8 and 6.1.1.4'
O O 0.0106 0.0060 'International Tables Vol C Tables 4.2.6.8 and 6.1.1.4'
Fe Fe 0.3463 0.8444 'International Tables Vol C Tables 4.2.6.8 and 6.1.1.4'

loop_
_geom_angle_atom_site_label_1
_geom_angle_atom_site_label_2
_geom_angle_atom_site_label_3
_geom_angle
O1 Fe1 O2 94.45(7)
O1 Fe1 O12 96.37(7)
O2 Fe1 O12 169.18(7)
O1 Fe1 O4 94.13(7)
O2 Fe1 O4 92.52(8)
O12 Fe1 O4 86.37(7)
O1 Fe1 O10 94.18(7)
O2 Fe1 O10 88.26(7)
O12 Fe1 O10 91.29(7)
O4 Fe1 O10 171.57(7)
O1 Fe1 O14 174.85(7)
O2 Fe1 O14 80.45(7)
O12 Fe1 O14 88.74(7)
O4 Fe1 O14 86.82(7)
O10 Fe1 O14 85.03(7)
O1 Fe2 O5 94.73(7)
O1 Fe2 O3 95.16(7)
O5 Fe2 O3 92.34(8)
O1 Fe2 O8 95.52(7)
O5 Fe2 O8 88.94(8)
O3 Fe2 O8 169.10(7)
O1 Fe2 O6 93.33(7)
O5 Fe2 O6 171.86(7)
O3 Fe2 O6 85.82(8)
O8 Fe2 O6 91.39(8)
O1 Fe2 O15 177.44(7)
O5 Fe2 O15 87.02(7)
O3 Fe2 O15 86.63(7)
O8 Fe2 O15 82.63(7)
O6 Fe2 O15 84.96(7)
O1 Fe3 O11 94.71(7)
O1 Fe3 O7 94.68(7)
O11 Fe3 O7 88.75(7)
O1 Fe3 O9 96.75(7)
O11 Fe3 O9 168.49(7)
O7 Fe3 O9 91.33(8)
O1 Fe3 O13 92.32(7)
O11 Fe3 O13 91.56(7)
O7 Fe3 O13 172.94(7)
O9 Fe3 O13 86.96(7)
O1 Fe3 O16 174.44(7)
O11 Fe3 O16 80.32(7)
O7 Fe3 O16 87.76(7)
O9 Fe3 O16 88.18(7)
O13 Fe3 O16 85.34(7)
O2 C1 O3 123.9(2)
O2 C1 C2 119.0(2)
O3 C1 C2 117.1(2)
C1 C2 C5 110.8(2)
C1 C2 C3 106.6(2)
C5 C2 C3 110.4(2)
C1 C2 C4 108.5(2)
C5 C2 C4 110.8(2)
C3 C2 C4 109.6(2)
C2 C3 H3A 109.5
C2 C3 H3B 109.5
H3A C3 H3B 109.5
C2 C3 H3C 109.5
H3A C3 H3C 109.5
H3B C3 H3C 109.5
C2 C4 H4A 109.5
C2 C4 H4B 109.5
H4A C4 H4B 109.5
C2 C4 H4C 109.5
H4A C4 H4C 109.5
H4B C4 H4C 109.5
C2 C5 H5A 109.5
C2 C5 H5B 109.5
H5A C5 H5B 109.5
C2 C5 H5C 109.5
H5A C5 H5C 109.5
H5B C5 H5C 109.5
O5 C6 O4 124.6(2)
O5 C6 C7 117.2(2)
O4 C6 C7 118.2(2)
C9 C7 C8 111.1(3)
C9 C7 C6 107.1(3)
C8 C7 C6 112.0(2)
C9 C7 C10 110.1(4)
C8 C7 C10 109.7(3)
C6 C7 C10 106.6(3)
C7 C8 H8A 109.5
C7 C8 H8B 109.5
H8A C8 H8B 109.5
C7 C8 H8C 109.5
H8A C8 H8C 109.5
H8B C8 H8C 109.5
C7 C9 H9A 109.5
C7 C9 H9B 109.5
H9A C9 H9B 109.5
C7 C9 H9C 109.5
H9A C9 H9C 109.5
H9B C9 H9C 109.5
C7 C10 H10A 109.5
C7 C10 H10B 109.5
H10A C10 H10B 109.5
C7 C10 H10C 109.5
H10A C10 H10C 109.5
H10B C10 H10C 109.5
O6 C11 O7 125.1(2)
O6 C11 C12 118.6(2)
O7 C11 C12 116.3(2)
C14 C12 C11 107.4(2)
C14 C12 C15 110.4(2)
C11 C12 C15 111.0(2)
C14 C12 C13 109.8(2)
C11 C12 C13 108.3(2)
C15 C12 C13 109.9(2)
C12 C13 H13A 109.5
C12 C13 H13B 109.5
H13A C13 H13B 109.5
C12 C13 H13C 109.5
H13A C13 H13C 109.5
H13B C13 H13C 109.5
C12 C14 H14A 109.5
C12 C14 H14B 109.5
H14A C14 H14B 109.5
C12 C14 H14C 109.5
H14A C14 H14C 109.5
H14B C14 H14C 109.5
C12 C15 H15A 109.5
C12 C15 H15B 109.5
H15A C15 H15B 109.5
C12 C15 H15C 109.5
H15A C15 H15C 109.5
H15B C15 H15C 109.5
O8 C16 O9 124.3(2)
O8 C16 C17 118.0(2)
O9 C16 C17 117.6(2)
C20 C17 C16 110.9(2)
C20 C17 C18 110.3(2)
C16 C17 C18 109.5(2)
C20 C17 C19 110.0(2)
C16 C17 C19 106.2(2)
C18 C17 C19 109.9(2)
C17 C18 H18A 109.5
C17 C18 H18B 109.5
H18A C18 H18B 109.5
C17 C18 H18C 109.5
H18A C18 H18C 109.5
H18B C18 H18C 109.5
C17 C19 H19A 109.5
C17 C19 H19B 109.5
H19A C19 H19B 109.5
C17 C19 H19C 109.5
H19A C19 H19C 109.5
H19B C19 H19C 109.5
C17 C20 H20A 109.5
C17 C20 H20B 109.5
H20A C20 H20B 109.5
C17 C20 H20C 109.5
H20A C20 H20C 109.5
H20B C20 H20C 109.5
O11 C21 O10 124.7(2)
O11 C21 C22 118.0(2)
O10 C21 C22 117.4(2)
C25 C22 C23 110.4(2)
C25 C22 C24 110.4(2)
C23 C22 C24 110.1(2)
C25 C22 C21 110.6(2)
C23 C22 C21 108.3(2)
C24 C22 C21 107.0(2)
C22 C23 H23A 109.5
C22 C23 H23B 109.5
H23A C23 H23B 109.5
C22 C23 H23C 109.5
H23A C23 H23C 109.5
H23B C23 H23C 109.5
C22 C24 H24A 109.5
C22 C24 H24B 109.5
H24A C24 H24B 109.5
C22 C24 H24C 109.5
H24A C24 H24C 109.5
H24B C24 H24C 109.5
C22 C25 H25A 109.5
C22 C25 H25B 109.5
H25A C25 H25B 109.5
C22 C25 H25C 109.5
H25A C25 H25C 109.5
H25B C25 H25C 109.5
O13 C26 O12 124.4(2)
O13 C26 C27 117.9(2)
O12 C26 C27 117.7(2)
C26 C27 C30 111.5(2)
C26 C27 C29 110.5(2)
C30 C27 C29 110.0(2)
C26 C27 C28 105.4(2)
C30 C27 C28 109.4(2)
C29 C27 C28 110.0(2)
C27 C28 H28A 109.5
C27 C28 H28B 109.5
H28A C28 H28B 109.5
C27 C28 H28C 109.5
H28A C28 H28C 109.5
H28B C28 H28C 109.5
C27 C29 H29A 109.5
C27 C29 H29B 109.5
H29A C29 H29B 109.5
C27 C29 H29C 109.5
H29A C29 H29C 109.5
H29B C29 H29C 109.5
C27 C30 H30A 109.5
C27 C30 H30B 109.5
H30A C30 H30B 109.5
C27 C30 H30C 109.5
H30A C30 H30C 109.5
H30B C30 H30C 109.5
O14 C31 C32 111.3(2)
O14 C31 H31A 109.4
C32 C31 H31A 109.4
O14 C31 H31B 109.4
C32 C31 H31B 109.4
H31A C31 H31B 108.0
C31 C32 H32A 109.5
C31 C32 H32B 109.5
H32A C32 H32B 109.5
C31 C32 H32C 109.5
H32A C32 H32C 109.5
H32B C32 H32C 109.5
O15 C33 C34 111.6(2)
O15 C33 H33A 109.3
C34 C33 H33A 109.3
O15 C33 H33B 109.3
C34 C33 H33B 109.3
H33A C33 H33B 108.0
C33 C34 H34A 109.5
C33 C34 H34B 109.5
H34A C34 H34B 109.5
C33 C34 H34C 109.5
H34A C34 H34C 109.5
H34B C34 H34C 109.5
O16 C35 C36 112.0(2)
O16 C35 H35A 109.2
C36 C35 H35A 109.2
O16 C35 H35B 109.2
C36 C35 H35B 109.2
H35A C35 H35B 107.9
C35 C36 H36A 109.5
C35 C36 H36B 109.5
H36A C36 H36B 109.5
C35 C36 H36C 109.5
H36A C36 H36C 109.5
H36B C36 H36C 109.5
O20 C37 C38 111.9(2)
O20 C37 H37A 109.2
C38 C37 H37A 109.2
O20 C37 H37B 109.2
C38 C37 H37B 109.2
H37A C37 H37B 107.9
C37 C38 H38A 109.5
C37 C38 H38B 109.5
H38A C38 H38B 109.5
C37 C38 H38C 109.5
H38A C38 H38C 109.5
H38B C38 H38C 109.5
O18 N1 O19 121.4(2)
O18 N1 O17 119.4(2)
O19 N1 O17 119.1(2)
Fe3 O1 Fe1 120.16(8)
Fe3 O1 Fe2 119.96(9)
Fe1 O1 Fe2 119.86(8)
C1 O2 Fe1 134.12(17)
C1 O3 Fe2 129.49(17)
C6 O4 Fe1 129.63(17)
C6 O5 Fe2 134.77(17)
C11 O6 Fe2 134.60(17)
C11 O7 Fe3 129.22(16)
C16 O8 Fe2 131.74(16)
C16 O9 Fe3 132.90(17)
C21 O10 Fe1 128.60(16)
C21 O11 Fe3 133.59(16)
C26 O12 Fe1 130.57(16)
C26 O13 Fe3 130.72(17)
C31 O14 Fe1 127.48(16)
C31 O14 H14 113(2)
Fe1 O14 H14 114(2)
C33 O15 Fe2 128.96(15)
C33 O15 H15 109(3)
Fe2 O15 H15 120(3)
C35 O16 Fe3 128.84(15)
C35 O16 H16 116(2)
Fe3 O16 H16 109(2)
C37 O20 H20 109.5

loop_
_geom_bond_atom_site_label_1
_geom_bond_atom_site_label_2
_geom_bond_distance
Fe1 O1 1.9007(17)
Fe1 O2 1.9926(18)
Fe1 O12 1.9990(18)
Fe1 O4 2.0079(16)
Fe1 O10 2.0130(16)
Fe1 O14 2.0698(18)
Fe2 O1 1.9031(16)
Fe2 O5 1.9922(18)
Fe2 O3 1.9940(18)
Fe2 O8 1.9951(18)
Fe2 O6 2.0138(18)
Fe2 O15 2.0676(18)
Fe3 O1 1.8978(16)
Fe3 O11 1.9950(16)
Fe3 O7 1.9986(18)
Fe3 O9 2.0008(17)
Fe3 O13 2.0289(18)
Fe3 O16 2.0700(18)
C1 O2 1.255(3)
C1 O3 1.262(3)
C1 C2 1.515(3)
C2 C5 1.524(3)
C2 C3 1.534(3)
C2 C4 1.537(4)
C3 H3A 0.9800
C3 H3B 0.9800
C3 H3C 0.9800
C4 H4A 0.9800
C4 H4B 0.9800
C4 H4C 0.9800
C5 H5A 0.9800
C5 H5B 0.9800
C5 H5C 0.9800
C6 O5 1.257(3)
C6 O4 1.262(3)
C6 C7 1.522(4)
C7 C9 1.516(5)
C7 C8 1.519(4)
C7 C10 1.524(5)
C8 H8A 0.9800
C8 H8B 0.9800
C8 H8C 0.9800
C9 H9A 0.9800
C9 H9B 0.9800
C9 H9C 0.9800
C10 H10A 0.9800
C10 H10B 0.9800
C10 H10C 0.9800
C11 O6 1.250(3)
C11 O7 1.267(3)
C11 C12 1.528(4)
C12 C14 1.525(4)
C12 C15 1.529(4)
C12 C13 1.530(3)
C13 H13A 0.9800
C13 H13B 0.9800
C13 H13C 0.9800
C14 H14A 0.9800
C14 H14B 0.9800
C14 H14C 0.9800
C15 H15A 0.9800
C15 H15B 0.9800
C15 H15C 0.9800
C16 O8 1.255(3)
C16 O9 1.265(3)
C16 C17 1.521(3)
C17 C20 1.519(3)
C17 C18 1.531(4)
C17 C19 1.529(4)
C18 H18A 0.9800
C18 H18B 0.9800
C18 H18C 0.9800
C19 H19A 0.9800
C19 H19B 0.9800
C19 H19C 0.9800
C20 H20A 0.9800
C20 H20B 0.9800
C20 H20C 0.9800
C21 O11 1.254(3)
C21 O10 1.256(3)
C21 C22 1.535(3)
C22 C25 1.523(3)
C22 C23 1.529(4)
C22 C24 1.532(3)
C23 H23A 0.9800
C23 H23B 0.9800
C23 H23C 0.9800
C24 H24A 0.9800
C24 H24B 0.9800
C24 H24C 0.9800
C25 H25A 0.9800
C25 H25B 0.9800
C25 H25C 0.9800
C26 O13 1.250(3)
C26 O12 1.268(3)
C26 C27 1.515(3)
C27 C30 1.524(4)
C27 C29 1.534(4)
C27 C28 1.538(3)
C28 H28A 0.9800
C28 H28B 0.9800
C28 H28C 0.9800
C29 H29A 0.9800
C29 H29B 0.9800
C29 H29C 0.9800
C30 H30A 0.9800
C30 H30B 0.9800
C30 H30C 0.9800
C31 O14 1.441(3)
C31 C32 1.504(3)
C31 H31A 0.9900
C31 H31B 0.9900
C32 H32A 0.9800
C32 H32B 0.9800
C32 H32C 0.9800
C33 O15 1.439(3)
C33 C34 1.506(4)
C33 H33A 0.9900
C33 H33B 0.9900
C34 H34A 0.9800
C34 H34B 0.9800
C34 H34C 0.9800
C35 O16 1.438(3)
C35 C36 1.503(4)
C35 H35A 0.9900
C35 H35B 0.9900
C36 H36A 0.9800
C36 H36B 0.9800
C36 H36C 0.9800
C37 O20 1.432(3)
C37 C38 1.491(4)
C37 H37A 0.9900
C37 H37B 0.9900
C38 H38A 0.9800
C38 H38B 0.9800
C38 H38C 0.9800
N1 O18 1.236(3)
N1 O19 1.239(3)
N1 O17 1.272(3)
O14 H14 0.86(3)
O15 H15 0.74(3)
O16 H16 0.90(3)
O20 H20 0.8400
